data_8101178
loop_
_publ_author_name
'P\`epe, G\'erard'
'Veesler, St\'ephane'
'Astier, Jean-Pierre'
'Pfefer, Guillaume'
'Corti, Christelle'

_publ_section_title
;
Crystal structure of 3-(3-chloro-p-tolyl)-1,1-dimethylurea, C~10~H~13~ClN~2~O
;
_journal_issue 1
_journal_name_full 'Zeitschrift f\"ur Kristallographie - New Crystal Structures'
_journal_page_first 63
_journal_page_last 64
_journal_volume 215
_journal_year 2000
_chemical_formula_sum 'C10 H13 Cl N2 O'
_chemical_formula_weight 212.67
_chemical_name_common Chlortoluron
_space_group_IT_number 14
_symmetry_cell_setting monoclinic
_symmetry_space_group_name_Hall '-P 2ybc'
_symmetry_space_group_name_H-M 'P 1 21/c 1'
_cell_angle_alpha 90.00
_cell_angle_beta 100.18(2)
_cell_angle_gamma 90.00
_cell_formula_units_Z 4
_cell_length_a 7.758(1)
_cell_length_b 14.471(2)
_cell_length_c 9.432(1)
_cell_measurement_temperature 293(2)
_cell_volume 1042.2(2)
_diffrn_ambient_temperature 293(2)
_exptl_crystal_density_diffrn 1.355
_refine_ls_R_factor_obs 0.0425
_refine_ls_wR_factor_obs 0.0855
_cod_depositor_comments
;
The following automatic conversions were performed:
'_symmetry_cell_setting' value 'Monoclinic' changed to 'monoclinic'
according to '/home/saulius/struct/CIF-dictionaries/cif_core.dic'
dictionary named 'cif_core.dic' version 2.4.1 from 2010-06-29.

Automatic conversion script
Id: cif_fix_enum 1527 2010-12-29 10:47:43Z saulius 
;
_cod_original_sg_symbol_H-M 'P 21/c'
_cod_database_code 8101178

loop_
_symmetry_equiv_pos_as_xyz
'x, y, z'
'-x, y+1/2, -z+1/2'
'-x, -y, -z'
'x, -y-1/2, z-1/2'

loop_
_atom_site_aniso_label
_atom_site_aniso_U_11
_atom_site_aniso_U_22
_atom_site_aniso_U_33
_atom_site_aniso_U_23
_atom_site_aniso_U_13
_atom_site_aniso_U_12
C1 0.0534(4) 0.0508(3) 0.0457(3) -0.0044(3) 0.0230(3) -0.0017(3)
C2 0.0503(4) 0.0666(5) 0.0526(4) 0.0003(3) 0.0274(3) 0.0004(3)
C3 0.0454(3) 0.0595(4) 0.0420(3) 0.0109(3) 0.0118(2) -0.0041(3)
C4 0.0459(3) 0.0427(3) 0.0434(3) 0.0061(2) 0.0067(2) 0.0003(2)
C5 0.0441(3) 0.0468(3) 0.0408(3) 0.0036(2) 0.0143(2) 0.0046(2)
C6 0.0406(3) 0.0440(3) 0.0372(3) 0.0062(2) 0.0131(2) 0.0020(2)
C7 0.0544(4) 0.0858(7) 0.0643(5) 0.0074(5) 0.0203(4) -0.0188(4)
Cl8 0.06460(14) 0.04927(13) 0.0811(2) -0.00896(8) 0.01182(11) -0.00518(8)
N9 0.0477(3) 0.0527(3) 0.0379(2) -0.0027(2) 0.0208(2) -0.0056(2)
C10 0.0424(3) 0.0464(3) 0.0355(3) 0.0049(2) 0.0113(2) 0.0041(2)
O11 0.0579(3) 0.0634(3) 0.0362(2) -0.0019(2) 0.0178(2) -0.0025(2)
N12 0.0472(3) 0.0700(4) 0.0430(3) -0.0077(3) 0.0164(2) -0.0131(3)
C13 0.0543(4) 0.0706(5) 0.0630(5) -0.0169(4) 0.0179(3) -0.0138(4)
C14 0.0622(5) 0.0847(6) 0.0519(4) -0.0067(4) 0.0269(4) -0.0197(4)

loop_
_atom_site_label
_atom_site_type_symbol
_atom_site_fract_x
_atom_site_fract_y
_atom_site_fract_z
_atom_site_U_iso_or_equiv
_atom_site_thermal_displace_type
_atom_site_occupancy
_atom_site_calc_flag
_atom_site_refinement_flags
_atom_site_disorder_group
C1 C -0.95126(10) -0.27453(5) -0.06018(8) 0.0482(2) Uani 1 d . .
C2 C -1.09519(11) -0.32767(6) -0.04719(9) 0.0543(2) Uani 1 d . .
C3 C -1.13437(9) -0.41054(6) -0.11912(7) 0.0485(2) Uani 1 d . .
C4 C -1.01852(9) -0.43819(5) -0.20655(7) 0.04416(14) Uani 1 d . .
C5 C -0.87273(9) -0.38677(5) -0.22309(7) 0.04307(14) Uani 1 d . .
C6 C -0.83745(8) -0.30466(5) -0.14912(6) 0.03985(13) Uani 1 d . .
C7 C -1.29320(13) -0.46602(9) -0.10374(12) 0.0669(2) Uani 1 d . .
Cl8 Cl -1.05237(3) -0.542193(15) -0.29897(3) 0.06510(9) Uani 1 d . .
N9 N -0.69007(8) -0.25423(4) -0.17241(6) 0.04449(13) Uani 1 d . .
C10 C -0.59522(8) -0.19503(5) -0.07621(6) 0.04088(13) Uani 1 d . .
O11 O -0.63276(8) -0.17966(4) 0.04276(5) 0.05134(14) Uani 1 d . .
N12 N -0.45798(8) -0.15352(5) -0.11954(7) 0.0524(2) Uani 1 d . .
C13 C -0.34383(12) -0.09526(8) -0.02007(11) 0.0617(2) Uani 1 d D .
C14 C -0.41101(13) -0.16590(9) -0.25982(10) 0.0642(2) Uani 1 d . .
H1 H -0.9372(13) -0.2218(8) -0.0089(11) 0.050 Uiso 1 d . .
H2 H -1.1696(14) -0.3109(7) 0.0054(11) 0.050 Uiso 1 d . .
H5 H -0.7991(14) -0.4076(7) -0.2827(11) 0.050 Uiso 1 d . .
H71 H -1.2721(14) -0.5255(8) -0.0634(12) 0.050 Uiso 1 d . .
H72 H -1.3644(15) -0.4387(8) -0.0678(12) 0.050 Uiso 1 d . .
H73 H -1.3697(15) -0.4710(7) -0.1948(12) 0.050 Uiso 1 d . .
H9 H -0.6532(14) -0.2657(7) -0.2451(12) 0.050 Uiso 1 d . .
H131 H -0.2298(14) -0.1182(7) 0.0000(11) 0.050 Uiso 1 d D .
H132 H -0.3421(14) -0.0347(7) -0.0450(12) 0.050 Uiso 1 d D .
H133 H -0.3684(13) -0.0953(8) 0.0692(11) 0.050 Uiso 1 d D .
H141 H -0.3603(14) -0.2214(8) -0.2712(11) 0.050 Uiso 1 d . .
H142 H -0.5130(14) -0.1599(7) -0.3384(11) 0.050 Uiso 1 d . .
H143 H -0.3393(14) -0.1182(7) -0.2804(11) 0.050 Uiso 1 d . .

loop_
_geom_bond_atom_site_label_1
_geom_bond_atom_site_label_2
_geom_bond_distance
_geom_bond_site_symmetry_2
_geom_bond_publ_flag
C1 C2 1.3790(11) . ?
C1 C6 1.3912(9) . ?
C2 C3 1.3848(13) . ?
C3 C4 1.3821(10) . ?
C3 C7 1.4990(11) . ?
C4 C5 1.3855(10) . ?
C4 Cl8 1.7358(8) . ?
C5 C6 1.3806(10) . ?
C6 N9 1.4061(8) . ?
N9 C10 1.3647(9) . ?
C10 O11 1.2284(8) . ?
C10 N12 1.3474(9) . ?
N12 C13 1.4428(11) . ?
N12 C14 1.4442(10) . ?

loop_
_cod_related_entry_id
_cod_related_entry_database
_cod_related_entry_code
1 ChemSpider 25472
